data_9006917
loop_
_publ_author_name
'Arlt, T.'
'Angel, R. J.'

_publ_section_title
;
 Displacive phase transitions in C-centred clinopyroxenes:
 spodumene, LiScSi2O6 and ZnSiO3
 Sample: P = .321 GPa
;
_journal_name_full 'Physics and Chemistry of Minerals'
_journal_page_first 719
_journal_page_last 731
_journal_paper_doi 10.1007/s002690000116
_journal_volume 27
_journal_year 2000
_chemical_formula_structural ZnSiO3
_chemical_formula_sum 'O3 Si Zn'
_space_group_IT_number 15
_symmetry_space_group_name_Hall '-C 2yc'
_symmetry_space_group_name_H-M 'C 1 2/c 1'
_cell_angle_alpha 90
_cell_angle_beta 111.294
_cell_angle_gamma 90
_cell_length_a 9.7633
_cell_length_b 9.1598
_cell_length_c 5.2889
_cell_formula_units_Z 8
_cell_volume 440.695
_database_code_amcsd 0008499
_diffrn_ambient_pressure 3.21e+05
_exptl_crystal_density_diffrn 4.265
_cod_original_formula_sum 'Zn Si O3'
_cod_database_code 9006917
_amcsd_formula_title ZnSiO3

loop_
_space_group_symop_operation_xyz
x,y,z
1/2+x,1/2+y,z
x,-y,1/2+z
1/2+x,1/2-y,1/2+z
-x,y,1/2-z
1/2-x,1/2+y,1/2-z
-x,-y,-z
1/2-x,1/2-y,-z

loop_
_atom_site_label
_atom_site_fract_x
_atom_site_fract_y
_atom_site_fract_z
_atom_site_U_iso_or_equiv
ZnM1 0.50000 0.39300 0.25000 0.00456
ZnM2 0.00000 0.23640 0.25000 0.00481
Si 0.30250 0.08550 0.26680 0.00177
O1 0.12270 0.08630 0.14280 0.00722
O2 0.38020 0.23930 0.37320 0.00494
O3 0.35430 0.02590 0.02440 0.00519

loop_
_cod_related_entry_id
_cod_related_entry_database
_cod_related_entry_code
1 AMCSD 0008499
